data_1515440
loop_
_publ_author_name
'Belenguer, Ana M.'
'Fri\<s\<ci\'c, Tomislav'
'Day, Graeme M.'
'Sanders, Jeremy K. M.'

_publ_section_title
;
 Solid-state dynamic combinatorial chemistry: reversibility and
 thermodynamic product selection in covalent mechanosynthesis
;
_journal_issue 4
_journal_name_full 'Chemical Science'
_journal_page_first 696
_journal_paper_doi 10.1039/c0sc00533a
_journal_volume 2
_journal_year 2011
_chemical_formula_moiety 'C12 H8 Cl N O2 S2'
_chemical_formula_sum 'C12 H8 Cl N O2 S2'
_chemical_formula_weight 297.76
_chemical_name_common '4-chlorophenyl-4'-nitrophenyl disulfide'
_chemical_name_systematic
;
4-chlorophenyl-4'-nitrophenyl disulfide
;
_space_group_IT_number 14
_symmetry_cell_setting monoclinic
_symmetry_space_group_name_Hall '-P 2yn'
_symmetry_space_group_name_H-M 'P 1 21/n 1'
_atom_sites_solution_hydrogens geom
_atom_sites_solution_primary direct
_atom_sites_solution_secondary difmap
_audit_creation_method SHELXL-97
_cell_angle_alpha 90.00
_cell_angle_beta 109.73(3)
_cell_angle_gamma 90.00
_cell_formula_units_Z 4
_cell_length_a 13.4561(3)
_cell_length_b 7.1030(2)
_cell_length_c 13.8346(4)
_cell_measurement_reflns_used 6309
_cell_measurement_temperature 180(2)
_cell_measurement_theta_max 27.48
_cell_measurement_theta_min 1.00
_cell_volume 1244.7(2)
_computing_cell_refinement 'HKL Scalepack (Otwinowski & Minor 1997)'
_computing_data_collection 'Collect (Nonius B.V. 1998)'
_computing_data_reduction
;
HKL Denzo and Scalepack (Otwinowski & Minor 1997)
;
_computing_publication_material 'SHELXL-97 (Sheldrick 1997)'
_computing_structure_refinement 'SHELXL-97 (Sheldrick 1997)'
_computing_structure_solution 'SIR-92 (Altomare et al. 1994)'
_diffrn_ambient_temperature 180(2)
_diffrn_measured_fraction_theta_full 0.979
_diffrn_measured_fraction_theta_max 0.979
_diffrn_measurement_device_type 'Nonius Kappa CCD'
_diffrn_measurement_method 'Thin slice \w and \f scans'
_diffrn_radiation_source 'fine-focus sealed tube'
_diffrn_radiation_type MoK\a
_diffrn_radiation_wavelength 0.71073
_diffrn_reflns_av_R_equivalents 0.0308
_diffrn_reflns_av_sigmaI/netI 0.0368
_diffrn_reflns_limit_h_max 17
_diffrn_reflns_limit_h_min -17
_diffrn_reflns_limit_k_max 9
_diffrn_reflns_limit_k_min -9
_diffrn_reflns_limit_l_max 17
_diffrn_reflns_limit_l_min -17
_diffrn_reflns_number 8429
_diffrn_reflns_theta_full 27.43
_diffrn_reflns_theta_max 27.43
_diffrn_reflns_theta_min 3.65
_exptl_absorpt_coefficient_mu 0.633
_exptl_absorpt_correction_T_max 0.988
_exptl_absorpt_correction_T_min 0.920
_exptl_absorpt_correction_type multi-scan
_exptl_absorpt_process_details
;
multi-scan from symmetry-related measurements
Sortav (Blessing 1995)
;
_exptl_crystal_colour colourless
_exptl_crystal_density_diffrn 1.589
_exptl_crystal_density_method 'not measured'
_exptl_crystal_description prism
_exptl_crystal_F_000 608
_exptl_crystal_size_max 0.16
_exptl_crystal_size_mid 0.07
_exptl_crystal_size_min 0.02
_refine_diff_density_max 0.339
_refine_diff_density_min -0.342
_refine_diff_density_rms 0.052
_refine_ls_extinction_method none
_refine_ls_goodness_of_fit_ref 1.047
_refine_ls_hydrogen_treatment constr
_refine_ls_matrix_type full
_refine_ls_number_parameters 163
_refine_ls_number_reflns 2786
_refine_ls_number_restraints 0
_refine_ls_restrained_S_all 1.047
_refine_ls_R_factor_all 0.0480
_refine_ls_R_factor_gt 0.0348
_refine_ls_shift/su_max 0.000
_refine_ls_shift/su_mean 0.000
_refine_ls_structure_factor_coef Fsqd
_refine_ls_weighting_details 'calc w=1/[\s^2^(Fo^2^)+(0.0515P)^2^+0.1690P] where P=(Fo^2^+2Fc^2^)/3'
_refine_ls_weighting_scheme calc
_refine_ls_wR_factor_gt 0.0898
_refine_ls_wR_factor_ref 0.0955
_reflns_number_gt 2211
_reflns_number_total 2786
_reflns_threshold_expression >2sigma(I)
_cod_data_source_file c0sc00533a.txt
_cod_data_source_block 1-2-new
_cod_original_sg_symbol_H-M P21/n
_cod_database_code 1515440

loop_
_symmetry_equiv_pos_as_xyz
'x, y, z'
'-x+1/2, y+1/2, -z+1/2'
'-x, -y, -z'
'x-1/2, -y-1/2, z-1/2'

loop_
_atom_site_label
_atom_site_type_symbol
_atom_site_fract_x
_atom_site_fract_y
_atom_site_fract_z
_atom_site_U_iso_or_equiv
_atom_site_adp_type
_atom_site_occupancy
_atom_site_symmetry_multiplicity
_atom_site_calc_flag
_atom_site_refinement_flags
Cl1 Cl -0.14165(4) 0.88008(7) 0.42559(4) 0.04645(15) Uani 1 1 d .
S1 S 0.11185(3) 0.20554(7) 0.20539(3) 0.04038(15) Uani 1 1 d .
C1 C -0.15005(14) 0.2599(3) -0.04925(15) 0.0424(4) Uani 1 1 d .
H1A H -0.2244 0.2610 -0.0644 0.051 Uiso 1 1 calc R
S2 S 0.01530(4) 0.12941(7) 0.28539(4) 0.04566(16) Uani 1 1 d .
O2 O 0.20823(13) 0.2750(3) -0.05913(13) 0.0692(5) Uani 1 1 d .
C3 C -0.10970(15) 0.2813(3) -0.12834(15) 0.0446(5) Uani 1 1 d .
H3A H -0.1557 0.2946 -0.1972 0.054 Uiso 1 1 calc R
C4 C -0.09603(14) 0.6725(3) 0.38701(13) 0.0358(4) Uani 1 1 d .
C5 C -0.16472(14) 0.5244(3) 0.35331(13) 0.0408(4) Uani 1 1 d .
H5A H -0.2354 0.5341 0.3525 0.049 Uiso 1 1 calc R
C6 C 0.02543(13) 0.2360(2) 0.07643(13) 0.0315(4) Uani 1 1 d .
C7 C -0.00246(15) 0.2829(3) -0.10583(14) 0.0414(4) Uani 1 1 d .
H7A H 0.0265 0.2987 -0.1591 0.050 Uiso 1 1 calc R
C8 C 0.00827(14) 0.6624(3) 0.39129(13) 0.0370(4) Uani 1 1 d .
H8A H 0.0549 0.7657 0.4154 0.044 Uiso 1 1 calc R
C9 C -0.08434(13) 0.2369(3) 0.05140(14) 0.0372(4) Uani 1 1 d .
H9A H -0.1142 0.2214 0.1041 0.045 Uiso 1 1 calc R
C10 C -0.12999(15) 0.3610(3) 0.32061(14) 0.0403(4) Uani 1 1 d .
H10A H -0.1770 0.2582 0.2964 0.048 Uiso 1 1 calc R
C11 C 0.06345(13) 0.2616(2) -0.00526(13) 0.0338(4) Uani 1 1 d .
O12 O 0.23699(10) 0.2693(2) 0.10312(12) 0.0588(4) Uani 1 1 d .
C13 C 0.04256(13) 0.4972(3) 0.35938(13) 0.0376(4) Uani 1 1 d .
H13A H 0.1139 0.4865 0.3623 0.045 Uiso 1 1 calc R
N14 N 0.17709(12) 0.2682(2) 0.01379(13) 0.0429(4) Uani 1 1 d .
C15 C -0.02586(14) 0.3476(3) 0.32331(12) 0.0363(4) Uani 1 1 d .

loop_
_atom_site_aniso_label
_atom_site_aniso_U_11
_atom_site_aniso_U_22
_atom_site_aniso_U_33
_atom_site_aniso_U_23
_atom_site_aniso_U_13
_atom_site_aniso_U_12
Cl1 0.0513(3) 0.0451(3) 0.0451(3) -0.0025(2) 0.0191(2) 0.0059(2)
S1 0.0364(2) 0.0484(3) 0.0315(2) -0.0009(2) 0.00502(19) 0.0068(2)
C1 0.0304(9) 0.0453(12) 0.0442(10) -0.0051(8) 0.0028(8) -0.0012(8)
S2 0.0658(3) 0.0357(3) 0.0382(3) 0.00361(19) 0.0212(2) 0.0041(2)
O2 0.0573(9) 0.0994(14) 0.0652(10) -0.0049(9) 0.0394(8) -0.0014(9)
C3 0.0447(10) 0.0445(12) 0.0342(9) -0.0021(8) -0.0005(8) 0.0008(9)
C4 0.0424(9) 0.0368(10) 0.0276(8) 0.0033(7) 0.0112(7) 0.0041(8)
C5 0.0364(9) 0.0468(12) 0.0382(9) 0.0029(8) 0.0113(8) -0.0004(8)
C6 0.0321(8) 0.0286(9) 0.0322(8) -0.0025(7) 0.0087(7) 0.0022(7)
C7 0.0498(11) 0.0403(11) 0.0342(9) -0.0026(8) 0.0146(8) -0.0012(8)
C8 0.0387(9) 0.0378(10) 0.0321(9) 0.0020(7) 0.0089(7) -0.0028(8)
C9 0.0313(8) 0.0422(11) 0.0376(9) -0.0033(7) 0.0109(7) -0.0024(7)
C10 0.0437(10) 0.0397(11) 0.0332(9) 0.0007(8) 0.0074(8) -0.0061(8)
C11 0.0330(9) 0.0320(9) 0.0360(9) -0.0039(7) 0.0110(7) 0.0009(7)
O12 0.0305(7) 0.0883(12) 0.0533(9) -0.0044(8) 0.0086(7) 0.0054(7)
C13 0.0360(9) 0.0418(11) 0.0342(9) 0.0030(8) 0.0107(8) 0.0015(8)
N14 0.0384(8) 0.0434(9) 0.0525(10) -0.0028(7) 0.0225(8) 0.0028(7)
C15 0.0476(10) 0.0346(10) 0.0259(8) 0.0037(7) 0.0114(8) 0.0010(8)

loop_
_atom_type_symbol
_atom_type_description
_atom_type_scat_dispersion_real
_atom_type_scat_dispersion_imag
_atom_type_scat_source
C C 0.0033 0.0016 'International Tables Vol C Tables 4.2.6.8 and 6.1.1.4'
H H 0.0000 0.0000 'International Tables Vol C Tables 4.2.6.8 and 6.1.1.4'
N N 0.0061 0.0033 'International Tables Vol C Tables 4.2.6.8 and 6.1.1.4'
O O 0.0106 0.0060 'International Tables Vol C Tables 4.2.6.8 and 6.1.1.4'
S S 0.1246 0.1234 'International Tables Vol C Tables 4.2.6.8 and 6.1.1.4'
Cl Cl 0.1484 0.1585 'International Tables Vol C Tables 4.2.6.8 and 6.1.1.4'

loop_
_geom_angle_atom_site_label_1
_geom_angle_atom_site_label_2
_geom_angle_atom_site_label_3
_geom_angle
C6 S1 S2 104.76(6)
C3 C1 C9 121.35(17)
C3 C1 H1A 119.3
C9 C1 H1A 119.3
C15 S2 S1 104.28(6)
C7 C3 C1 119.05(17)
C7 C3 H3A 120.5
C1 C3 H3A 120.5
C5 C4 C8 121.99(17)
C5 C4 Cl1 118.95(14)
C8 C4 Cl1 119.06(14)
C4 C5 C10 119.39(16)
C4 C5 H5A 120.3
C10 C5 H5A 120.3
C9 C6 C11 116.27(16)
C9 C6 S1 121.70(13)
C11 C6 S1 122.02(12)
C3 C7 C11 119.76(17)
C3 C7 H7A 120.1
C11 C7 H7A 120.1
C4 C8 C13 118.14(17)
C4 C8 H8A 120.9
C13 C8 H8A 120.9
C1 C9 C6 120.80(17)
C1 C9 H9A 119.6
C6 C9 H9A 119.6
C5 C10 C15 119.76(17)
C5 C10 H10A 120.1
C15 C10 H10A 120.1
C7 C11 C6 122.75(15)
C7 C11 N14 117.02(16)
C6 C11 N14 120.23(15)
C15 C13 C8 120.80(16)
C15 C13 H13A 119.6
C8 C13 H13A 119.6
O2 N14 O12 122.81(16)
O2 N14 C11 118.93(17)
O12 N14 C11 118.25(15)
C13 C15 C10 119.91(17)
C13 C15 S2 122.57(14)
C10 C15 S2 117.44(14)

loop_
_geom_bond_atom_site_label_1
_geom_bond_atom_site_label_2
_geom_bond_distance
Cl1 C4 1.7481(18)
S1 C6 1.7836(18)
S1 S2 2.0437(7)
C1 C3 1.384(3)
C1 C9 1.384(3)
C1 H1A 0.9500
S2 C15 1.7835(19)
O2 N14 1.217(2)
C3 C7 1.370(3)
C3 H3A 0.9500
C4 C5 1.374(3)
C4 C8 1.386(2)
C5 C10 1.383(3)
C5 H5A 0.9500
C6 C9 1.399(2)
C6 C11 1.401(2)
C7 C11 1.383(3)
C7 H7A 0.9500
C8 C13 1.386(3)
C8 H8A 0.9500
C9 H9A 0.9500
C10 C15 1.392(3)
C10 H10A 0.9500
C11 N14 1.462(2)
O12 N14 1.226(2)
C13 C15 1.384(3)
C13 H13A 0.9500

loop_
_geom_torsion_atom_site_label_1
_geom_torsion_atom_site_label_2
_geom_torsion_atom_site_label_3
_geom_torsion_atom_site_label_4
_geom_torsion
C6 S1 S2 C15 -87.76(8)
C9 C1 C3 C7 -1.2(3)
C8 C4 C5 C10 -1.3(3)
Cl1 C4 C5 C10 178.67(13)
S2 S1 C6 C9 10.04(16)
S2 S1 C6 C11 -170.37(13)
C1 C3 C7 C11 0.6(3)
C5 C4 C8 C13 0.6(3)
Cl1 C4 C8 C13 -179.37(13)
C3 C1 C9 C6 0.5(3)
C11 C6 C9 C1 0.7(3)
S1 C6 C9 C1 -179.70(14)
C4 C5 C10 C15 0.7(3)
C3 C7 C11 C6 0.6(3)
C3 C7 C11 N14 -178.91(16)
C9 C6 C11 C7 -1.3(3)
S1 C6 C11 C7 179.11(14)
C9 C6 C11 N14 178.27(16)
S1 C6 C11 N14 -1.3(2)
C4 C8 C13 C15 0.7(3)
C7 C11 N14 O2 -6.4(3)
C6 C11 N14 O2 174.02(17)
C7 C11 N14 O12 172.55(17)
C6 C11 N14 O12 -7.0(2)
C8 C13 C15 C10 -1.2(3)
C8 C13 C15 S2 -177.85(13)
C5 C10 C15 C13 0.5(3)
C5 C10 C15 S2 177.31(14)
S1 S2 C15 C13 -41.91(15)
S1 S2 C15 C10 141.38(12)
